data_4507524
loop_
_publ_author_name
'Heine, Johanna'
'Ho\/ly\'nska, Ma\/lgorzata'
'Reuter, Marco'
'Haas, Benedikt'
'Chatterjee, Sangam'
'Koch, Martin'
'Gries, Katharina I.'
'Volz, Kerstin'
'Dehnen, Stefanie'

_publ_section_title
;
 In(SAr)3As a Building Block for 3D and Helical Coordination Polymers
;
_journal_issue 3
_journal_name_full 'Crystal Growth &amp; Design'
_journal_page_first 1252
_journal_paper_doi 10.1021/cg301724v
_journal_volume 13
_journal_year 2013
_chemical_formula_moiety 'C19 H12.67 Cl3 In N6.33'
_chemical_formula_sum 'C19 H12.67 Cl3 In N6.33'
_chemical_formula_weight 550.92
_space_group_IT_number 197
_symmetry_cell_setting cubic
_symmetry_space_group_name_Hall 'I 2 2 3'
_symmetry_space_group_name_H-M 'I 2 3'
_atom_sites_solution_hydrogens geom
_atom_sites_solution_primary direct
_atom_sites_solution_secondary difmap
_audit_creation_method SHELXL-97
_cell_angle_alpha 90.00
_cell_angle_beta 90.00
_cell_angle_gamma 90.00
_cell_formula_units_Z 6
_cell_length_a 22.086(2)
_cell_length_b 22.086(2)
_cell_length_c 22.086(2)
_cell_measurement_reflns_used 14152
_cell_measurement_temperature 100(2)
_cell_measurement_theta_max 24.36
_cell_measurement_theta_min 1.57
_cell_volume 10773.4(17)
_computing_structure_refinement 'SHELXL-97 (Sheldrick, 1997)'
_computing_structure_solution 'SHELXS-97 (Sheldrick, 1990)'
_diffrn_ambient_temperature 100(2)
_diffrn_measured_fraction_theta_full 0.955
_diffrn_measured_fraction_theta_max 0.955
_diffrn_measurement_device_type IPDS2
_diffrn_measurement_method \w
_diffrn_radiation_monochromator graphite
_diffrn_radiation_source 'fine-focus sealed tube'
_diffrn_radiation_type MoK\a
_diffrn_radiation_wavelength 0.71073
_diffrn_reflns_av_R_equivalents 0.1491
_diffrn_reflns_av_sigmaI/netI 0.0653
_diffrn_reflns_limit_h_max 26
_diffrn_reflns_limit_h_min -25
_diffrn_reflns_limit_k_max 26
_diffrn_reflns_limit_k_min -26
_diffrn_reflns_limit_l_max 26
_diffrn_reflns_limit_l_min -26
_diffrn_reflns_number 66496
_diffrn_reflns_theta_full 24.96
_diffrn_reflns_theta_max 24.96
_diffrn_reflns_theta_min 1.30
_exptl_absorpt_coefficient_mu 0.446
_exptl_absorpt_correction_T_max 0.960
_exptl_absorpt_correction_T_min 0.899
_exptl_absorpt_correction_type numerical
_exptl_absorpt_process_details 'Stoe X-area ver. 1.54'
_exptl_crystal_colour yellow
_exptl_crystal_density_diffrn 0.509
_exptl_crystal_density_method 'not measured'
_exptl_crystal_description block
_exptl_crystal_F_000 1626
_exptl_crystal_size_max 0.3
_exptl_crystal_size_mid 0.17
_exptl_crystal_size_min 0.1
_platon_squeeze_details
;
;
_refine_diff_density_max 0.27
_refine_diff_density_min -0.18
_refine_diff_density_rms 0.04
_refine_ls_abs_structure_details 'Flack H D (1983), Acta Cryst. A39, 876-881'
_refine_ls_abs_structure_Flack 0.16(13)
_refine_ls_extinction_method none
_refine_ls_goodness_of_fit_ref 1.008
_refine_ls_hydrogen_treatment constr
_refine_ls_matrix_type full
_refine_ls_number_parameters 58
_refine_ls_number_reflns 3023
_refine_ls_number_restraints 49
_refine_ls_restrained_S_all 1.021
_refine_ls_R_factor_all 0.1683
_refine_ls_R_factor_gt 0.0812
_refine_ls_shift/su_max 0.000
_refine_ls_shift/su_mean 0.000
_refine_ls_structure_factor_coef Fsqd
_refine_ls_weighting_details 'calc w=1/[\s^2^(Fo^2^)+(0.1009P)^2^] where P=(Fo^2^+2Fc^2^)/3'
_refine_ls_weighting_scheme calc
_refine_ls_wR_factor_gt 0.1898
_refine_ls_wR_factor_ref 0.2240
_reflns_number_gt 1207
_reflns_number_total 3023
_reflns_threshold_expression >2sigma(I)
_cod_data_source_file cg301724v_si_003.cif
_cod_data_source_block 1a
_cod_database_code 4507524

loop_
_symmetry_equiv_pos_as_xyz
'x, y, z'
'-x, -y, z'
'-x, y, -z'
'x, -y, -z'
'z, x, y'
'z, -x, -y'
'-z, -x, y'
'-z, x, -y'
'y, z, x'
'-y, z, -x'
'y, -z, -x'
'-y, -z, x'
'x+1/2, y+1/2, z+1/2'
'-x+1/2, -y+1/2, z+1/2'
'-x+1/2, y+1/2, -z+1/2'
'x+1/2, -y+1/2, -z+1/2'
'z+1/2, x+1/2, y+1/2'
'z+1/2, -x+1/2, -y+1/2'
'-z+1/2, -x+1/2, y+1/2'
'-z+1/2, x+1/2, -y+1/2'
'y+1/2, z+1/2, x+1/2'
'-y+1/2, z+1/2, -x+1/2'
'y+1/2, -z+1/2, -x+1/2'
'-y+1/2, -z+1/2, x+1/2'

loop_
_atom_site_label
_atom_site_type_symbol
_atom_site_fract_x
_atom_site_fract_y
_atom_site_fract_z
_atom_site_U_iso_or_equiv
_atom_site_adp_type
_atom_site_occupancy
_atom_site_symmetry_multiplicity
_atom_site_calc_flag
_atom_site_refinement_flags
_atom_site_disorder_assembly
_atom_site_disorder_group
In1 In 1.0000 0.5000 0.76394(7) 0.1404(6) Uani 0.50 2 d SPD . .
Cl1 Cl 1.0841(2) 0.42814(18) 0.7702(4) 0.254(3) Uani 0.55 1 d P A .
Cl2 Cl 1.0000 0.5000 0.8692(3) 0.195(5) Uani 0.20 2 d SPD A .
Cl3 Cl 1.0000 0.5000 0.6536(4) 0.195(5) Uani 0.20 2 d SP A .
N2 N 0.7639(4) 0.2746(4) 0.8151(4) 0.172(3) Uani 0.792(10) 1 d PU A 2
C7 C 0.8104(5) 0.2762(5) 0.7731(5) 0.172(3) Uani 0.792(10) 1 d PU A 2
N1 N 0.9391(5) 0.4196(4) 0.7799(6) 0.289(6) Uani 0.792(10) 1 d PGU A 2
C2 C 0.9442(4) 0.3735(6) 0.7373(5) 0.289(6) Uani 0.792(10) 1 d PGU A 2
H2 H 0.9780 0.3723 0.7108 0.347 Uiso 0.792(10) 1 calc PR A 2
C3 C 0.8997(6) 0.3291(5) 0.7336(5) 0.222(4) Uani 0.792(10) 1 d PGU A 2
H3 H 0.9032 0.2976 0.7045 0.266 Uiso 0.792(10) 1 calc PR A 2
C4 C 0.8502(5) 0.3308(4) 0.7723(5) 0.222(4) Uani 0.792(10) 1 d PGU A 2
C5 C 0.8451(4) 0.3769(5) 0.8149(4) 0.219(4) Uani 0.792(10) 1 d PGU A 2
H5 H 0.8113 0.3781 0.8414 0.263 Uiso 0.792(10) 1 calc PR A 2
C6 C 0.8896(6) 0.4213(4) 0.8187(5) 0.219(4) Uani 0.792(10) 1 d PGU A 2
H6 H 0.8861 0.4528 0.8477 0.263 Uiso 0.792(10) 1 calc PR A 2

loop_
_atom_site_aniso_label
_atom_site_aniso_U_11
_atom_site_aniso_U_22
_atom_site_aniso_U_33
_atom_site_aniso_U_23
_atom_site_aniso_U_13
_atom_site_aniso_U_12
In1 0.1410(11) 0.1231(10) 0.1570(11) 0.000 0.000 -0.0531(8)
Cl1 0.181(3) 0.137(3) 0.444(10) -0.056(4) 0.149(5) -0.009(2)
Cl2 0.266(11) 0.225(9) 0.094(4) 0.000 0.000 -0.177(10)
Cl3 0.266(11) 0.225(9) 0.094(4) 0.000 0.000 -0.177(10)
N2 0.172(3) 0.172(3) 0.172(3) 0.0000(14) 0.0035(13) 0.0002(14)
C7 0.172(3) 0.172(3) 0.172(3) 0.0000(14) 0.0035(13) 0.0002(14)
N1 0.289(6) 0.289(6) 0.290(6) -0.0011(14) 0.0018(14) -0.0016(14)
C2 0.289(6) 0.289(6) 0.290(6) -0.0011(14) 0.0018(14) -0.0016(14)
C3 0.222(5) 0.222(5) 0.222(5) -0.0004(14) 0.0013(14) -0.0011(14)
C4 0.222(5) 0.222(5) 0.222(5) -0.0004(14) 0.0013(14) -0.0011(14)
C5 0.219(5) 0.219(5) 0.220(5) -0.0005(14) 0.0010(14) -0.0012(14)
C6 0.219(5) 0.219(5) 0.220(5) -0.0005(14) 0.0010(14) -0.0012(14)

loop_
_atom_type_symbol
_atom_type_description
_atom_type_scat_dispersion_real
_atom_type_scat_dispersion_imag
_atom_type_scat_source
C C 0.0033 0.0016 'International Tables Vol C Tables 4.2.6.8 and 6.1.1.4'
H H 0.0000 0.0000 'International Tables Vol C Tables 4.2.6.8 and 6.1.1.4'
N N 0.0061 0.0033 'International Tables Vol C Tables 4.2.6.8 and 6.1.1.4'
Cl Cl 0.1484 0.1585 'International Tables Vol C Tables 4.2.6.8 and 6.1.1.4'
In In -0.7276 1.3100 'International Tables Vol C Tables 4.2.6.8 and 6.1.1.4'

loop_
_geom_angle_atom_site_label_1
_geom_angle_atom_site_label_2
_geom_angle_atom_site_label_3
_geom_angle
_geom_angle_site_symmetry_1
_geom_angle_site_symmetry_3
N1 In1 N1 162.1(7) 2_765 .
N1 In1 Cl2 81.0(3) 2_765 .
N1 In1 Cl2 81.0(3) . .
N1 In1 Cl3 99.0(3) 2_765 .
N1 In1 Cl3 99.0(3) . .
Cl2 In1 Cl3 180.000(2) . .
N1 In1 Cl1 92.8(3) 2_765 .
N1 In1 Cl1 86.2(3) . .
Cl2 In1 Cl1 86.77(18) . .
Cl3 In1 Cl1 93.23(18) . .
N1 In1 Cl1 86.2(3) 2_765 2_765
N1 In1 Cl1 92.8(3) . 2_765
Cl2 In1 Cl1 86.77(18) . 2_765
Cl3 In1 Cl1 93.23(18) . 2_765
Cl1 In1 Cl1 173.5(4) . 2_765
C7 N2 C7 116.4(11) 12_665 .
N2 C7 N2 123.5(11) 6_566 .
N2 C7 C4 117.7(11) 6_566 .
N2 C7 C4 117.7(11) . .
C2 N1 C6 120.0 . .
C2 N1 In1 115.1(8) . .
C6 N1 In1 122.9(8) . .
C3 C2 N1 120.0 . .
C3 C2 H2 120.0 . .
N1 C2 H2 120.0 . .
C2 C3 C4 120.0 . .
C2 C3 H3 120.0 . .
C4 C3 H3 120.0 . .
C5 C4 C3 120.0 . .
C5 C4 C7 122.5(10) . .
C3 C4 C7 116.7(10) . .
C4 C5 C6 120.0 . .
C4 C5 H5 120.0 . .
C6 C5 H5 120.0 . .
C5 C6 N1 120.0 . .
C5 C6 H6 120.0 . .
N1 C6 H6 120.0 . .

loop_
_geom_bond_atom_site_label_1
_geom_bond_atom_site_label_2
_geom_bond_distance
_geom_bond_site_symmetry_2
In1 N1 2.256(8) 2_765
In1 N1 2.256(8) .
In1 Cl2 2.324(6) .
In1 Cl3 2.437(10) .
In1 Cl1 2.447(5) .
In1 Cl1 2.447(5) 2_765
N2 C7 1.381(12) 12_665
N2 C7 1.383(12) .
C7 N2 1.381(12) 6_566
C7 C4 1.492(13) .
N1 C2 1.3900 .
N1 C6 1.3900 .
C2 C3 1.3900 .
C2 H2 0.9500 .
C3 C4 1.3900 .
C3 H3 0.9500 .
C4 C5 1.3900 .
C5 C6 1.3900 .
C5 H5 0.9500 .
C6 H6 0.9500 .

loop_
_platon_squeeze_void_nr
_platon_squeeze_void_average_x
_platon_squeeze_void_average_y
_platon_squeeze_void_average_z
_platon_squeeze_void_volume
_platon_squeeze_void_count_electrons
1 0.000 0.000 0.000 3388.1 840.4
2 -0.028 0.500 0.500 3388.1 840.4
